data_4127005
loop_
_publ_author_name
'Arribat, Mathieu'
'R\'emond, Emmanuelle'
'Cl\'ement, S\'ebastien'
'Lee, Arie Van Der'
'Cavelier, Florine'

_publ_section_title
;
 Phospholyl(borane) amino acids and peptides: Stereoselective synthesis
 and fluorescent properties with large Stokes shift.
;
_journal_name_full 'Journal of the American Chemical Society'
_journal_paper_doi 10.1021/jacs.7b10954
_journal_year 2017
_chemical_absolute_configuration ad
_chemical_formula_moiety 'C24 H31 B N O4 P'
_chemical_formula_sum 'C24 H31 B N O4 P'
_chemical_formula_weight 439.28
_space_group_IT_number 19
_symmetry_cell_setting orthorhombic
_symmetry_space_group_name_Hall 'P 2ac 2ab'
_symmetry_space_group_name_H-M 'P 21 21 21'
_atom_sites_solution_hydrogens difmap
_atom_sites_solution_primary iterative
_cell_angle_alpha 90
_cell_angle_beta 90
_cell_angle_gamma 90
_cell_formula_units_Z 4
_cell_length_a 9.58533(17)
_cell_length_b 13.1682(2)
_cell_length_c 19.2463(3)
_cell_measurement_reflns_used 3907
_cell_measurement_temperature 175
_cell_measurement_theta_max 67.6390
_cell_measurement_theta_min 4.0460
_cell_volume 2429.30(7)
_computing_cell_refinement
;
CrysAlisPro, Agilent Technologies,
Version 1.171.37.35 (release 13-08-2014 CrysAlis171 .NET)
(compiled Aug 13 2014,18:06:01)
;
_computing_data_collection
;
CrysAlisPro, Agilent Technologies,
Version 1.171.37.35 (release 13-08-2014 CrysAlis171 .NET)
(compiled Aug 13 2014,18:06:01)
;
_computing_data_reduction
;
CrysAlisPro, Agilent Technologies,
Version 1.171.37.35 (release 13-08-2014 CrysAlis171 .NET)
(compiled Aug 13 2014,18:06:01)
;
_computing_molecular_graphics 'CAMERON (Watkin et al., 1996)'
_computing_publication_material 'CRYSTALS (Betteridge et al., 2003)'
_computing_structure_refinement 'CRYSTALS (Betteridge et al., 2003)'
_computing_structure_solution 'Superflip (Palatinus & Chapuis, 2007)'
_diffrn_ambient_temperature 175
_diffrn_detector 'CCD plate'
_diffrn_detector_area_resol_mean 16.0143
_diffrn_detector_type Sapphire3
_diffrn_measured_fraction_theta_full 0.998
_diffrn_measured_fraction_theta_max 0.993
_diffrn_measurement_details
;
#__ type_ start__ end____ width___ exp.time_
  1 omega  -42.00   35.00   1.0000    1.0000
omega____ theta____ kappa____ phi______ frames
    -      -33.5000   57.0000   60.0000 77

#__ type_ start__ end____ width___ exp.time_
  2 omega   68.00   94.00   1.0000    1.0000
omega____ theta____ kappa____ phi______ frames
    -       35.6315  179.0000   30.0000 26

#__ type_ start__ end____ width___ exp.time_
  3 omega   61.00  101.00   1.0000    1.0000
omega____ theta____ kappa____ phi______ frames
    -       35.6315  179.0000  -90.0000 40

#__ type_ start__ end____ width___ exp.time_
  4 omega   64.00  124.00   1.0000    5.0000
omega____ theta____ kappa____ phi______ frames
    -      100.0000  179.0000  -30.0000 60

#__ type_ start__ end____ width___ exp.time_
  5 omega  102.00  131.00   1.0000    5.0000
omega____ theta____ kappa____ phi______ frames
    -      100.0000  112.0000  -30.0000 29

#__ type_ start__ end____ width___ exp.time_
  6 omega  126.00  165.00   1.0000    5.0000
omega____ theta____ kappa____ phi______ frames
    -      100.0000  112.0000   90.0000 39

#__ type_ start__ end____ width___ exp.time_
  7 omega   59.00   85.00   1.0000    5.0000
omega____ theta____ kappa____ phi______ frames
    -      100.0000  -30.0000  120.0000 26

#__ type_ start__ end____ width___ exp.time_
  8 omega   35.00  113.00   1.0000    5.0000
omega____ theta____ kappa____ phi______ frames
    -      100.0000  -61.0000  -30.0000 78

#__ type_ start__ end____ width___ exp.time_
  9 omega   56.00   90.00   1.0000    5.0000
omega____ theta____ kappa____ phi______ frames
    -      100.0000  -30.0000  -60.0000 34

#__ type_ start__ end____ width___ exp.time_
 10 omega   30.00  115.00   1.0000    5.0000
omega____ theta____ kappa____ phi______ frames
    -      100.0000 -112.0000 -150.0000 85

#__ type_ start__ end____ width___ exp.time_
 11 omega   62.00  148.00   1.0000    5.0000
omega____ theta____ kappa____ phi______ frames
    -      100.0000  179.0000 -150.0000 86

#__ type_ start__ end____ width___ exp.time_
 12 omega -102.00   -9.00   1.0000    1.0000
omega____ theta____ kappa____ phi______ frames
    -      -33.5000  -19.0000 -120.0000 93

;
_diffrn_measurement_device Area
_diffrn_measurement_device_type 'Xcalibur, Sapphire3, Gemini'
_diffrn_measurement_method '\w scans'
_diffrn_orient_matrix_UB_11 -0.0840234000
_diffrn_orient_matrix_UB_12 0.0742485000
_diffrn_orient_matrix_UB_13 -0.0454573000
_diffrn_orient_matrix_UB_21 0.1012520000
_diffrn_orient_matrix_UB_22 0.0864513000
_diffrn_orient_matrix_UB_23 0.0196204000
_diffrn_orient_matrix_UB_31 0.0923840000
_diffrn_orient_matrix_UB_32 -0.0267176000
_diffrn_orient_matrix_UB_33 -0.0628136000
_diffrn_radiation_monochromator graphite
_diffrn_radiation_type 'Cu K\a'
_diffrn_radiation_wavelength 1.54184
_diffrn_reflns_av_R_equivalents 0.051
_diffrn_reflns_av_unetI/netI 0.0635
_diffrn_reflns_limit_h_max 11
_diffrn_reflns_limit_h_min -7
_diffrn_reflns_limit_k_max 13
_diffrn_reflns_limit_k_min -15
_diffrn_reflns_limit_l_max 14
_diffrn_reflns_limit_l_min -22
_diffrn_reflns_number 7749
_diffrn_reflns_theta_full 67.000
_diffrn_reflns_theta_max 67.762
_diffrn_reflns_theta_min 4.068
_exptl_absorpt_coefficient_mu 1.233
_exptl_absorpt_correction_T_max 1.00000
_exptl_absorpt_correction_T_min 0.59866
_exptl_absorpt_correction_type multi-scan
_exptl_absorpt_process_details
;
CrysAlisPro, Agilent Technologies,
Version 1.171.37.35 (release 13-08-2014 CrysAlis171 .NET)
(compiled Aug 13 2014,18:06:01)
Empirical absorption correction using spherical harmonics,
 implemented in SCALE3 ABSPACK scaling algorithm.
;
_exptl_crystal_colour colourless
_exptl_crystal_density_diffrn 1.201
_exptl_crystal_density_method 'not measured'
_exptl_crystal_description prism
_exptl_crystal_F_000 936
_exptl_crystal_size_max 0.350
_exptl_crystal_size_mid 0.300
_exptl_crystal_size_min 0.250
_refine_diff_density_max 0.41
_refine_diff_density_min -0.25
_refine_ls_abs_structure_details 'Flack (1983), 1838 Friedel-pairs'
_refine_ls_abs_structure_Flack 0.02(3)
_refine_ls_extinction_method None
_refine_ls_goodness_of_fit_ref 1.0402
_refine_ls_hydrogen_treatment mixed
_refine_ls_matrix_type full
_refine_ls_number_parameters 284
_refine_ls_number_reflns 4068
_refine_ls_number_restraints 3
_refine_ls_R_factor_all 0.0581
_refine_ls_R_factor_gt 0.0552
_refine_ls_shift/su_max 0.0002851
_refine_ls_shift/su_mean 0.0000231
_refine_ls_structure_factor_coef F
_refine_ls_weighting_details
;
 Method, part 1, Chebychev polynomial, (Watkin, 1994, Prince, 1982) 
 [weight] = 1.0/[A~0~*T~0~(x)+A~1~*T~1~(x) ... +A~n-1~]*T~n-1~(x)] 
 where A~i~ are the Chebychev coefficients listed below and x= Fcalc/Fmax 
 Method = Robust Weighting (Prince, 1982) 
 W = [weight] * [1-(deltaF/6*sigmaF)^2^]^2^ 
 A~i~ are: 
 17.1 -4.15 13.5 0.328 
;
_refine_ls_weighting_scheme calc
_refine_ls_wR_factor_all 0.0651
_refine_ls_wR_factor_gt 0.0609
_refine_ls_wR_factor_ref 0.0609
_reflns_limit_h_max 11
_reflns_limit_h_min -11
_reflns_limit_k_max 15
_reflns_limit_k_min 0
_reflns_limit_l_max 22
_reflns_limit_l_min 0
_reflns_number_gt 4068
_reflns_number_total 4330
_reflns_threshold_expression I>2.0\s(I)
_oxford_diffrn_Wilson_B_factor 0.00
_oxford_diffrn_Wilson_scale 0.00
_oxford_refine_ls_r_factor_ref 0.0552
_oxford_refine_ls_scale 6.075(13)
_oxford_reflns_number_all 4330
_oxford_reflns_threshold_expression_ref I>2.0\s(I)
_cod_data_source_file ja7b10954_si_001.cif
_cod_data_source_block 1
_cod_original_cell_volume 2429.30(4)
_cod_original_sg_symbol_H-M 'P 21 21 21 '
_cod_database_code 4127005
_cell_oxdiff_length_a 9.5825(6)
_cell_oxdiff_length_b 13.1617(8)
_cell_oxdiff_length_c 19.2615(11)
_cell_oxdiff_angle_alpha 89.996(5)
_cell_oxdiff_angle_beta 90.015(5)
_cell_oxdiff_angle_gamma 90.141(5)
_cell_oxdiff_volume 2429.3(2)
_montpellier_reflns_maxres 0.83
_montpellier_reflns_completeness_maxres 99.25
_montpellier_reflns_redundancy_maxres 3.09

loop_
_symmetry_equiv_pos_as_xyz
x,y,z
-x+1/2,-y,z+1/2
x+1/2,-y+1/2,-z
-x,y+1/2,-z+1/2

loop_
_atom_site_label
_atom_site_type_symbol
_atom_site_fract_x
_atom_site_fract_y
_atom_site_fract_z
_atom_site_U_iso_or_equiv
_atom_site_occupancy
_atom_site_adp_type
_atom_site_refinement_flags_posn
P1 P 0.62273(8) 0.27179(5) 0.24209(3) 0.0406 1.0000 Uani .
C2 C 0.6766(3) 0.3917(2) 0.20520(13) 0.0422 1.0000 Uani .
C3 C 0.5673(3) 0.4369(2) 0.16877(13) 0.0411 1.0000 Uani .
C4 C 0.5924(3) 0.5253(2) 0.13154(15) 0.0485 1.0000 Uani .
C5 C 0.7253(4) 0.5662(3) 0.13073(16) 0.0585 1.0000 Uani .
C6 C 0.8328(4) 0.5222(3) 0.16641(17) 0.0594 1.0000 Uani .
C7 C 0.8099(3) 0.4329(3) 0.20313(16) 0.0516 1.0000 Uani .
H71 H 0.8842 0.4020 0.2260 0.0605 1.0000 Uiso R
H61 H 0.9202 0.5502 0.1664 0.0722 1.0000 Uiso R
H51 H 0.7426 0.6241 0.1054 0.0692 1.0000 Uiso R
H41 H 0.5202 0.5558 0.1074 0.0579 1.0000 Uiso R
C8 C 0.4348(3) 0.3803(2) 0.17325(13) 0.0417 1.0000 Uani .
C9 C 0.4459(3) 0.2888(2) 0.20996(13) 0.0412 1.0000 Uani .
C10 C 0.3320(4) 0.2251(3) 0.21773(15) 0.0537 1.0000 Uani .
C11 C 0.2061(4) 0.2529(3) 0.18873(17) 0.0636 1.0000 Uani .
C12 C 0.1935(4) 0.3442(3) 0.15225(17) 0.0599 1.0000 Uani .
C13 C 0.3078(4) 0.4068(3) 0.14389(15) 0.0516 1.0000 Uani .
H131 H 0.2979 0.4665 0.1186 0.0612 1.0000 Uiso R
H121 H 0.1065 0.3625 0.1332 0.0707 1.0000 Uiso R
H111 H 0.1283 0.2109 0.1942 0.0781 1.0000 Uiso R
H101 H 0.3413 0.1653 0.2415 0.0639 1.0000 Uiso R
C14 C 0.6192(3) 0.2822(2) 0.33645(12) 0.0396 1.0000 Uani .
C15 C 0.5464(3) 0.37360(19) 0.36703(12) 0.0326 1.0000 Uani .
C16 C 0.5615(3) 0.37440(18) 0.44658(12) 0.0309 1.0000 Uani D
C17 C 0.5076(3) 0.4730(2) 0.48008(13) 0.0370 1.0000 Uani .
O18 O 0.4396(2) 0.47732(16) 0.53169(11) 0.0489 1.0000 Uani .
O19 O 0.5486(2) 0.55257(14) 0.44238(10) 0.0481 1.0000 Uani .
C20 C 0.4977(5) 0.6511(2) 0.46487(17) 0.0629 1.0000 Uani .
C21 C 0.5905(6) 0.7016(3) 0.5138(2) 0.0764 1.0000 Uani .
C22 C 0.7031(7) 0.6708(4) 0.5374(3) 0.0971 1.0000 Uani .
H221 H 0.7534 0.7122 0.5688 0.1173 1.0000 Uiso R
H222 H 0.7374 0.6072 0.5227 0.1171 1.0000 Uiso R
H211 H 0.5620 0.7644 0.5314 0.0927 1.0000 Uiso R
H202 H 0.4073 0.6416 0.4873 0.0750 1.0000 Uiso R
H201 H 0.4882 0.6938 0.4247 0.0752 1.0000 Uiso R
N23 N 0.4948(2) 0.28738(17) 0.47832(10) 0.0326 1.0000 Uani D
C24 C 0.5666(2) 0.22228(18) 0.51846(12) 0.0279 1.0000 Uani D
O25 O 0.69189(17) 0.22483(16) 0.52644(11) 0.0435 1.0000 Uani .
O26 O 0.47982(16) 0.15387(13) 0.54699(9) 0.0328 1.0000 Uani .
C27 C 0.5369(3) 0.07172(19) 0.59144(14) 0.0358 1.0000 Uani .
C28 C 0.4066(3) 0.0144(2) 0.61298(17) 0.0504 1.0000 Uani .
H281 H 0.4347 -0.0413 0.6417 0.0752 1.0000 Uiso R
H283 H 0.3474 0.0586 0.6391 0.0749 1.0000 Uiso R
H282 H 0.3606 -0.0101 0.5728 0.0751 1.0000 Uiso R
C29 C 0.6082(4) 0.1164(3) 0.65375(16) 0.0533 1.0000 Uani .
H291 H 0.6316 0.0652 0.6871 0.0797 1.0000 Uiso R
H293 H 0.5470 0.1628 0.6762 0.0797 1.0000 Uiso R
H292 H 0.6919 0.1521 0.6412 0.0799 1.0000 Uiso R
C30 C 0.6299(4) 0.0031(2) 0.54808(18) 0.0546 1.0000 Uani .
H303 H 0.6623 -0.0506 0.5775 0.0824 1.0000 Uiso R
H302 H 0.7074 0.0414 0.5295 0.0817 1.0000 Uiso R
H301 H 0.5767 -0.0263 0.5105 0.0821 1.0000 Uiso R
H231 H 0.4065(18) 0.2855(17) 0.4800(14) 0.0374 1.0000 Uiso D
H161 H 0.6589 0.3696 0.4572 0.0353 1.0000 Uiso R
H152 H 0.5835 0.4349 0.3466 0.0388 1.0000 Uiso R
H151 H 0.4496 0.3672 0.3556 0.0386 1.0000 Uiso R
H142 H 0.7152 0.2836 0.3497 0.0480 1.0000 Uiso R
H141 H 0.5771 0.2223 0.3533 0.0484 1.0000 Uiso R
B31 B 0.7236(5) 0.1533(3) 0.2153(2) 0.0665 1.0000 Uani .
H312 H 0.8302 0.1654 0.2356 0.1090 1.0000 Uiso R
H313 H 0.6599 0.1065 0.2393 0.1170 1.0000 Uiso R
H311 H 0.7143 0.1525 0.1588 0.1120 1.0000 Uiso R

loop_
_atom_site_aniso_label
_atom_site_aniso_U_11
_atom_site_aniso_U_22
_atom_site_aniso_U_33
_atom_site_aniso_U_23
_atom_site_aniso_U_13
_atom_site_aniso_U_12
P1 0.0597(4) 0.0350(3) 0.0269(3) 0.0011(2) 0.0073(3) 0.0101(3)
C2 0.0573(16) 0.0425(14) 0.0268(12) 0.0026(11) 0.0140(12) 0.0066(12)
C3 0.0573(16) 0.0408(14) 0.0252(12) -0.0030(10) 0.0070(11) 0.0085(12)
C4 0.068(2) 0.0419(15) 0.0361(14) 0.0013(11) 0.0065(14) 0.0090(14)
C5 0.089(3) 0.0463(17) 0.0400(16) 0.0033(13) 0.0227(17) -0.0011(17)
C6 0.069(2) 0.068(2) 0.0419(16) -0.0055(15) 0.0174(16) -0.0137(18)
C7 0.0537(17) 0.066(2) 0.0345(14) 0.0035(13) 0.0089(13) 0.0054(15)
C8 0.0567(16) 0.0411(14) 0.0272(12) -0.0072(10) 0.0082(12) 0.0101(12)
C9 0.0563(15) 0.0418(14) 0.0256(11) -0.0066(10) 0.0017(11) 0.0008(12)
C10 0.079(2) 0.0466(16) 0.0357(13) -0.0084(13) 0.0055(14) -0.0082(16)
C11 0.068(2) 0.075(3) 0.0470(16) -0.0224(16) 0.0019(16) -0.0189(18)
C12 0.0573(19) 0.081(2) 0.0414(16) -0.0179(17) -0.0022(14) 0.0047(18)
C13 0.0634(19) 0.0579(19) 0.0335(14) -0.0063(13) 0.0012(13) 0.0099(15)
C14 0.0536(14) 0.0362(13) 0.0290(11) 0.0058(10) 0.0008(12) 0.0044(13)
C15 0.0341(12) 0.0377(13) 0.0259(12) 0.0025(9) 0.0012(10) 0.0026(10)
C16 0.0259(10) 0.0364(12) 0.0304(12) 0.0047(10) 0.0004(10) 0.0005(10)
C17 0.0331(12) 0.0461(15) 0.0317(13) -0.0033(10) -0.0084(11) 0.0012(11)
O18 0.0488(10) 0.0574(12) 0.0404(11) -0.0116(9) 0.0079(9) -0.0026(10)
O19 0.0724(13) 0.0324(9) 0.0397(10) 0.0000(8) 0.0018(10) -0.0004(9)
C20 0.103(3) 0.0394(15) 0.0460(17) -0.0035(13) -0.0045(19) 0.0090(17)
C21 0.121(4) 0.0515(19) 0.057(2) -0.0113(16) 0.006(2) -0.022(2)
C22 0.132(5) 0.092(3) 0.067(3) 0.009(2) -0.021(3) -0.049(3)
N23 0.0230(9) 0.0440(12) 0.0308(10) 0.0063(9) 0.0011(8) -0.0028(9)
C24 0.0236(10) 0.0324(11) 0.0276(10) -0.0006(10) 0.0033(9) 0.0023(9)
O25 0.0250(8) 0.0460(10) 0.0594(12) 0.0142(9) -0.0009(8) 0.0006(8)
O26 0.0263(8) 0.0351(8) 0.0371(9) 0.0076(7) 0.0003(7) 0.0021(6)
C27 0.0347(13) 0.0357(12) 0.0370(13) 0.0093(11) -0.0001(10) 0.0041(10)
C28 0.0520(17) 0.0465(16) 0.0527(17) 0.0167(13) 0.0007(13) -0.0026(13)
C29 0.0558(18) 0.0600(18) 0.0442(15) 0.0084(14) -0.0075(14) -0.0065(15)
C30 0.0614(17) 0.0438(15) 0.0587(19) 0.0120(14) 0.0075(17) 0.0151(14)
B31 0.102(3) 0.052(2) 0.0456(19) -0.0031(16) 0.012(2) 0.040(2)

loop_
_atom_type_symbol
_atom_type_scat_dispersion_real
_atom_type_scat_dispersion_imag
_atom_type_scat_Cromer_Mann_a1
_atom_type_scat_Cromer_Mann_b1
_atom_type_scat_Cromer_Mann_a2
_atom_type_scat_Cromer_Mann_b2
_atom_type_scat_Cromer_Mann_a3
_atom_type_scat_Cromer_Mann_b3
_atom_type_scat_Cromer_Mann_a4
_atom_type_scat_Cromer_Mann_b4
_atom_type_scat_Cromer_Mann_c
_atom_type_scat_source
C 0.0181 0.0091 2.3100 20.8439 1.0200 10.2075 1.5886 0.5687 0.8650 51.6512 0.2156 'International Tables Vol C 4.2.6.8 and 6.1.1.4'
H 0.0000 0.0000 0.4930 10.5109 0.3229 26.1257 0.1402 3.1424 0.0408 57.7998 0.0030 'International Tables Vol C 4.2.6.8 and 6.1.1.4'
B 0.0090 0.0039 2.0545 23.2185 1.3326 1.0210 1.0979 60.3498 0.7068 0.1403 -0.1932 'International Tables Vol C 4.2.6.8 and 6.1.1.4'
N 0.0311 0.0180 12.2126 0.0057 3.1322 9.8933 2.0125 28.9975 1.1663 0.5826 -11.5290 'International Tables Vol C 4.2.6.8 and 6.1.1.4'
O 0.0492 0.0322 3.0485 13.2771 2.2868 5.7011 1.5463 0.3239 0.8670 32.9089 0.2508 'International Tables Vol C 4.2.6.8 and 6.1.1.4'
P 0.2955 0.4335 6.4345 1.9067 4.1791 27.1570 1.7800 0.5260 1.4908 68.1645 1.1149 'International Tables Vol C 4.2.6.8 and 6.1.1.4'

loop_
_montpellier_diffrn_reflns_class_number
_montpellier_diffrn_reflns_class_d_res_high
_montpellier_diffrn_reflns_class_d_res_low
_montpellier_diffrn_reflns_class_redundancy
_montpellier_diffrn_reflns_class_av_i/ui
_diffrn_reflns_class_av_R_eq
_montpellier_diffrn_reflns_class_completeness_shell
_montpellier_diffrn_reflns_class_cumul_completeness
0 100.0 1.90 3.0 39.34 0.052 100.0 100.00
1 1.90 1.48 2.6 14.35 0.067 99.6 99.80
2 1.48 1.28 4.3 18.06 0.060 100.0 99.87
3 1.28 1.15 3.5 19.70 0.056 100.0 99.90
4 1.15 1.07 3.4 15.86 0.084 100.0 99.92
5 1.06 1.00 3.3 12.52 0.094 100.0 99.93
6 1.00 0.95 3.2 11.14 0.097 100.0 99.94
7 0.95 0.90 2.8 10.56 0.098 100.0 99.95
8 0.90 0.87 2.7 9.66 0.095 100.0 99.96
9 0.87 0.83 2.1 9.36 0.103 93.5 99.25

loop_
_geom_angle_atom_site_label_1
_geom_angle_atom_site_label_2
_geom_angle_atom_site_label_3
_geom_angle
_geom_angle_publ_flag
C2 P1 C9 91.45(13) yes
C2 P1 C14 109.36(13) yes
C9 P1 C14 108.21(13) yes
C2 P1 B31 117.64(17) yes
C9 P1 B31 118.79(18) yes
C14 P1 B31 109.91(15) yes
P1 C2 C3 110.8(2) yes
P1 C2 C7 128.0(2) yes
C3 C2 C7 120.7(3) yes
C2 C3 C4 119.1(3) yes
C2 C3 C8 113.7(2) yes
C4 C3 C8 127.2(3) yes
C3 C4 C5 119.6(3) yes
C3 C4 H41 119.6 no
C5 C4 H41 120.9 no
C4 C5 C6 121.5(3) yes
C4 C5 H51 119.7 no
C6 C5 H51 118.9 no
C5 C6 C7 119.7(3) yes
C5 C6 H61 121.2 no
C7 C6 H61 119.0 no
C6 C7 C2 119.4(3) yes
C6 C7 H71 119.3 no
C2 C7 H71 121.3 no
C3 C8 C9 113.5(3) yes
C3 C8 C13 127.2(3) yes
C9 C8 C13 119.3(3) yes
P1 C9 C8 110.4(2) yes
P1 C9 C10 128.6(2) yes
C8 C9 C10 121.0(3) yes
C9 C10 C11 119.1(3) yes
C9 C10 H101 119.9 no
C11 C10 H101 121.1 no
C10 C11 C12 120.5(3) yes
C10 C11 H111 119.7 no
C12 C11 H111 119.9 no
C11 C12 C13 120.3(3) yes
C11 C12 H121 119.4 no
C13 C12 H121 120.3 no
C8 C13 C12 119.9(3) yes
C8 C13 H131 121.0 no
C12 C13 H131 119.0 no
P1 C14 C15 117.18(17) yes
P1 C14 H142 104.4 no
C15 C14 H142 109.0 no
P1 C14 H141 106.8 no
C15 C14 H141 109.5 no
H142 C14 H141 109.7 no
C14 C15 C16 110.5(2) yes
C14 C15 H152 109.7 no
C16 C15 H152 111.4 no
C14 C15 H151 106.7 no
C16 C15 H151 108.7 no
H152 C15 H151 109.6 no
C15 C16 C17 113.0(2) yes
C15 C16 N23 111.9(2) yes
C17 C16 N23 110.0(2) yes
C15 C16 H161 107.7 no
C17 C16 H161 107.1 no
N23 C16 H161 106.7 no
C16 C17 O18 125.1(3) yes
C16 C17 O19 109.6(2) yes
O18 C17 O19 125.3(3) yes
C17 O19 C20 116.1(2) yes
O19 C20 C21 113.3(3) yes
O19 C20 H202 108.4 no
C21 C20 H202 108.3 no
O19 C20 H201 108.3 no
C21 C20 H201 108.1 no
H202 C20 H201 110.4 no
C20 C21 C22 128.3(4) yes
C20 C21 H211 117.3 no
C22 C21 H211 114.3 no
C21 C22 H221 119.3 no
C21 C22 H222 119.0 no
H221 C22 H222 121.7 no
C16 N23 C24 121.43(19) yes
C16 N23 H231 118.7(12) no
C24 N23 H231 118.1(12) no
N23 C24 O25 124.3(2) yes
N23 C24 O26 110.22(18) yes
O25 C24 O26 125.5(2) yes
C24 O26 C27 119.75(17) yes
O26 C27 C28 102.49(19) yes
O26 C27 C29 110.0(2) yes
C28 C27 C29 110.6(2) yes
O26 C27 C30 109.5(2) yes
C28 C27 C30 109.7(2) yes
C29 C27 C30 113.9(3) yes
C27 C28 H281 107.9 no
C27 C28 H283 109.3 no
H281 C28 H283 109.3 no
C27 C28 H282 109.2 no
H281 C28 H282 109.9 no
H283 C28 H282 111.2 no
C27 C29 H291 111.5 no
C27 C29 H293 109.5 no
H291 C29 H293 107.0 no
C27 C29 H292 111.8 no
H291 C29 H292 108.5 no
H293 C29 H292 108.4 no
C27 C30 H303 107.8 no
C27 C30 H302 110.2 no
H303 C30 H302 110.7 no
C27 C30 H301 109.9 no
H303 C30 H301 108.5 no
H302 C30 H301 109.7 no
P1 B31 H312 104.8 no
P1 B31 H313 94.1 no
H312 B31 H313 119.9 no
P1 B31 H311 103.7 no
H312 B31 H311 115.4 no
H313 B31 H311 114.3 no

loop_
_geom_bond_atom_site_label_1
_geom_bond_atom_site_label_2
_geom_bond_distance
_geom_bond_publ_flag
P1 C2 1.807(3) yes
P1 C9 1.818(3) yes
P1 C14 1.822(2) yes
P1 B31 1.906(3) yes
C2 C3 1.395(4) yes
C2 C7 1.388(5) yes
C3 C4 1.387(4) yes
C3 C8 1.475(4) yes
C4 C5 1.383(5) yes
C4 H41 0.925 no
C5 C6 1.367(5) yes
C5 H51 0.919 no
C6 C7 1.389(5) yes
C6 H61 0.916 no
C7 H71 0.932 no
C8 C9 1.401(4) yes
C8 C13 1.387(4) yes
C9 C10 1.385(4) yes
C10 C11 1.379(5) yes
C10 H101 0.916 no
C11 C12 1.398(5) yes
C11 H111 0.934 no
C12 C13 1.380(5) yes
C12 H121 0.942 no
C13 H131 0.930 no
C14 C15 1.511(4) yes
C14 H142 0.955 no
C14 H141 0.944 no
C15 C16 1.538(3) yes
C15 H152 0.966 no
C15 H151 0.957 no
C16 C17 1.539(4) yes
C16 N23 1.447(3) yes
C16 H161 0.958 no
C17 O18 1.190(3) yes
C17 O19 1.334(3) yes
O19 C20 1.453(4) yes
C20 C21 1.456(6) yes
C20 H202 0.976 no
C20 H201 0.961 no
C21 C22 1.239(7) yes
C21 H211 0.935 no
C22 H221 0.947 no
C22 H222 0.944 no
N23 C24 1.344(3) yes
N23 H231 0.847(17) no
C24 O25 1.211(3) yes
C24 O26 1.343(3) yes
O26 C27 1.484(3) yes
C27 C28 1.517(4) yes
C27 C29 1.501(4) yes
C27 C30 1.519(4) yes
C28 H281 0.957 no
C28 H283 0.956 no
C28 H282 0.947 no
C29 H291 0.958 no
C29 H293 0.950 no
C29 H292 0.960 no
C30 H303 0.957 no
C30 H302 0.967 no
C30 H301 0.965 no
B31 H312 1.105 no
B31 H313 0.982 no
B31 H311 1.091 no

loop_
_geom_hbond_atom_site_label_D
_geom_hbond_atom_site_label_H
_geom_hbond_atom_site_label_A
_geom_hbond_site_symmetry_A
_geom_hbond_angle_DHA
_geom_hbond_distance_DH
_geom_hbond_distance_HA
_geom_hbond_distance_DA
_geom_hbond_publ_flag
C5 H51 O25 2_664 174.06(8) 0.919 2.582 3.497(5) yes
C30 H302 O18 3_556 142.95(8) 0.967 2.529 3.352(5) yes
N23 H231 O25 3_456 174(3) 0.847 2.065 2.909(5) yes

loop_
_geom_torsion_atom_site_label_1
_geom_torsion_atom_site_label_2
_geom_torsion_atom_site_label_3
_geom_torsion_atom_site_label_4
_geom_torsion
_geom_torsion_publ_flag
C3 C2 P1 C9 -2.6(5) yes
C7 C2 P1 B31 -50.9(8) yes
C7 C2 P1 C14 75.4(6) yes
C9 C8 C3 C2 -3.5(6) yes
